data_4511206
loop_
_publ_author_name
'Nandi, Goutam'
'Titi, Hatem M.'
'Goldberg, Israel'

_publ_section_title
;
 Exploring Supramolecular Self-Assembly of Metalloporphyrin Tectons by
 Halogen Bonding. 2
;
_journal_issue 7
_journal_name_full 'Crystal Growth &amp; Design'
_journal_page_first 3557
_journal_paper_doi 10.1021/cg500491c
_journal_volume 14
_journal_year 2014
_chemical_formula_moiety 'C50 H27 Br5 Mo N5 O3'
_chemical_formula_sum 'C50 H27 Br5 Mo N5 O3'
_chemical_formula_weight 1241.21
_chemical_name_systematic
; 
 ? 
;
_space_group_IT_number 2
_symmetry_cell_setting triclinic
_symmetry_space_group_name_Hall '-P 1'
_symmetry_space_group_name_H-M 'P -1'
_atom_sites_solution_hydrogens geom
_atom_sites_solution_primary direct
_atom_sites_solution_secondary difmap
_audit_creation_method SHELXL-97
_cell_angle_alpha 109.494(2)
_cell_angle_beta 105.496(2)
_cell_angle_gamma 105.315(2)
_cell_formula_units_Z 2
_cell_length_a 9.8873(4)
_cell_length_b 16.2858(6)
_cell_length_c 16.7259(7)
_cell_measurement_reflns_used 6696
_cell_measurement_temperature 110(2)
_cell_measurement_theta_max 25.44
_cell_measurement_theta_min 1.44
_cell_volume 2253.97(17)
_computing_cell_refinement 'Saint, Bruker-AXS'
_computing_data_collection 'Apex2, Bruker-AXS'
_computing_data_reduction 'Saint, Bruker-AXS'
_computing_structure_refinement 'SHELXL-97 (Sheldrick, 2008)'
_computing_structure_solution 'SHELXTL-2013 (Sheldrick, 2008)'
_diffrn_ambient_temperature 110(2)
_diffrn_detector_area_resol_mean 1.75
_diffrn_measured_fraction_theta_full 0.993
_diffrn_measured_fraction_theta_max 0.993
_diffrn_measurement_device_type 'ApexDuo, Bruker-AXS'
_diffrn_measurement_method '1 deg. \f and \w scans'
_diffrn_radiation_monochromator graphite
_diffrn_radiation_source 'fine-focus sealed tube'
_diffrn_radiation_type MoK\a
_diffrn_radiation_wavelength 0.71073
_diffrn_reflns_av_R_equivalents 0.0317
_diffrn_reflns_av_sigmaI/netI 0.0361
_diffrn_reflns_limit_h_max 11
_diffrn_reflns_limit_h_min -11
_diffrn_reflns_limit_k_max 19
_diffrn_reflns_limit_k_min -19
_diffrn_reflns_limit_l_max 20
_diffrn_reflns_limit_l_min -19
_diffrn_reflns_number 30751
_diffrn_reflns_theta_full 25.44
_diffrn_reflns_theta_max 25.44
_diffrn_reflns_theta_min 1.44
_diffrn_standards_number 0
_exptl_absorpt_coefficient_mu 4.773
_exptl_absorpt_correction_T_max 0.4805
_exptl_absorpt_correction_T_min 0.2860
_exptl_absorpt_correction_type multi-scan
_exptl_absorpt_process_details 'Sadabs, Bruker-AXS'
_exptl_crystal_colour red
_exptl_crystal_density_diffrn 1.829
_exptl_crystal_density_method 'not measured'
_exptl_crystal_description plate
_exptl_crystal_F_000 1206
_exptl_crystal_size_max 0.35
_exptl_crystal_size_mid 0.30
_exptl_crystal_size_min 0.18
_refine_diff_density_max 1.319
_refine_diff_density_min -1.220
_refine_diff_density_rms 0.114
_refine_ls_extinction_method none
_refine_ls_goodness_of_fit_ref 0.965
_refine_ls_hydrogen_treatment constr
_refine_ls_matrix_type full
_refine_ls_number_parameters 577
_refine_ls_number_reflns 8279
_refine_ls_number_restraints 0
_refine_ls_restrained_S_all 0.965
_refine_ls_R_factor_all 0.0531
_refine_ls_R_factor_gt 0.0374
_refine_ls_shift/su_max 0.002
_refine_ls_shift/su_mean 0.000
_refine_ls_structure_factor_coef Fsqd
_refine_ls_weighting_details 'calc w=1/[\s^2^(Fo^2^)+(0.1000P)^2^+0.0000P] where P=(Fo^2^+2Fc^2^)/3'
_refine_ls_weighting_scheme calc
_refine_ls_wR_factor_gt 0.1137
_refine_ls_wR_factor_ref 0.1267
_reflns_number_gt 6696
_reflns_number_total 8279
_reflns_threshold_expression >2sigma(I)
_cod_data_source_file cg500491c_si_001.cif
_cod_data_source_block 8
_cod_depositor_comments 'Adding full bibliography for 4511199--4511209.cif.'
_cod_original_cell_volume 2253.97(16)
_cod_database_code 4511206

loop_
_symmetry_equiv_pos_as_xyz
'x, y, z'
'-x, -y, -z'

loop_
_atom_site_label
_atom_site_type_symbol
_atom_site_fract_x
_atom_site_fract_y
_atom_site_fract_z
_atom_site_U_iso_or_equiv
_atom_site_adp_type
_atom_site_occupancy
_atom_site_symmetry_multiplicity
_atom_site_calc_flag
_atom_site_refinement_flags
Mo1 Mo 0.58808(3) 0.53842(2) 0.38599(2) 0.01160(11) Uani 1 1 d .
Br1 Br 0.83267(6) 0.28696(4) 0.08557(4) 0.04303(16) Uani 1 1 d .
Br2 Br 0.31779(6) 1.00899(3) 0.23339(4) 0.03520(15) Uani 1 1 d .
Br3 Br 1.26088(8) 1.00333(5) 1.00274(4) 0.0653(2) Uani 1 1 d .
Br4 Br 0.86693(6) 0.05850(3) 0.51116(4) 0.03639(15) Uani 1 1 d .
Br5 Br 0.09825(5) 0.08319(3) -0.25153(3) 0.03201(14) Uani 1 1 d .
O1 O 0.7630(3) 0.57057(18) 0.33609(18) 0.0162(6) Uani 1 1 d .
O2 O 0.7725(3) 0.6817(2) 0.2841(2) 0.0265(7) Uani 1 1 d .
O11 O 0.4394(3) 0.50713(19) 0.41492(19) 0.0195(6) Uani 1 1 d .
N2 N 0.4613(4) 0.5410(2) 0.2656(2) 0.0169(7) Uani 1 1 d .
N3 N 0.5624(3) 0.4004(2) 0.3087(2) 0.0150(7) Uani 1 1 d .
N4 N 0.7585(3) 0.5453(2) 0.4964(2) 0.0134(7) Uani 1 1 d .
N5 N 0.6508(3) 0.6839(2) 0.4550(2) 0.0145(7) Uani 1 1 d .
C66 C 0.1897(5) 0.1770(3) -0.1276(3) 0.0229(9) Uani 1 1 d .
C1 C 0.7856(4) 0.6093(3) 0.2814(3) 0.0200(9) Uani 1 1 d .
C2 C 0.8364(4) 0.5544(3) 0.2098(3) 0.0199(9) Uani 1 1 d .
C3 C 0.8206(5) 0.4624(3) 0.1909(3) 0.0220(9) Uani 1 1 d .
H1 H 0.7849 0.4322 0.2253 0.026 Uiso 1 1 calc R
C4 C 0.8587(5) 0.4156(3) 0.1202(3) 0.0276(10) Uani 1 1 d .
C5 C 0.9175(5) 0.4630(4) 0.0744(3) 0.0322(11) Uani 1 1 d .
H2 H 0.9450 0.4301 0.0267 0.039 Uiso 1 1 calc R
N6 N 0.9371(4) 0.5524(3) 0.0940(3) 0.0323(9) Uani 1 1 d .
C7 C 0.8928(5) 0.5958(3) 0.1596(3) 0.0268(10) Uani 1 1 d .
H4 H 0.9008 0.6586 0.1723 0.032 Uiso 1 1 calc R
C8 C 0.4274(4) 0.6161(3) 0.2597(3) 0.0193(9) Uani 1 1 d .
C9 C 0.3307(5) 0.5865(3) 0.1658(3) 0.0238(10) Uani 1 1 d .
H28 H 0.2886 0.6239 0.1424 0.029 Uiso 1 1 calc R
C10 C 0.3103(5) 0.4970(3) 0.1168(3) 0.0240(10) Uani 1 1 d .
H27 H 0.2517 0.4599 0.0527 0.029 Uiso 1 1 calc R
C11 C 0.3928(4) 0.4669(3) 0.1786(3) 0.0182(9) Uani 1 1 d .
C12 C 0.4042(4) 0.3791(3) 0.1548(3) 0.0161(8) Uani 1 1 d .
C13 C 0.4836(4) 0.3484(3) 0.2149(3) 0.0168(9) Uani 1 1 d .
C14 C 0.6236(4) 0.3464(3) 0.3430(3) 0.0163(9) Uani 1 1 d .
C15 C 0.7179(4) 0.3757(3) 0.4346(3) 0.0152(8) Uani 1 1 d .
C16 C 0.7816(4) 0.4687(3) 0.5057(3) 0.0155(8) Uani 1 1 d .
C17 C 0.8374(4) 0.6231(3) 0.5822(3) 0.0156(8) Uani 1 1 d .
C18 C 0.8373(4) 0.7124(3) 0.6038(3) 0.0155(8) Uani 1 1 d .
C19 C 0.7529(4) 0.7420(3) 0.5452(3) 0.0157(8) Uani 1 1 d .
C20 C 0.5919(4) 0.7385(3) 0.4208(3) 0.0176(9) Uani 1 1 d .
C21 C 0.4873(4) 0.7069(3) 0.3316(3) 0.0161(8) Uani 1 1 d .
C22 C 0.4416(5) 0.7797(3) 0.3079(3) 0.0194(9) Uani 1 1 d .
C23 C 0.5451(5) 0.8439(3) 0.2935(3) 0.0236(10) Uani 1 1 d .
H8 H 0.6418 0.8409 0.2997 0.028 Uiso 1 1 calc R
C24 C 0.5112(5) 0.9114(3) 0.2707(3) 0.0264(10) Uani 1 1 d .
H5 H 0.5821 0.9547 0.2604 0.032 Uiso 1 1 calc R
C25 C 0.3673(5) 0.9145(3) 0.2629(3) 0.0260(10) Uani 1 1 d .
C26 C 0.2647(5) 0.8526(3) 0.2784(3) 0.0301(11) Uani 1 1 d .
H6 H 0.1687 0.8562 0.2737 0.036 Uiso 1 1 calc R
C27 C 0.3022(5) 0.7856(3) 0.3009(3) 0.0308(11) Uani 1 1 d .
H7 H 0.2316 0.7427 0.3117 0.037 Uiso 1 1 calc R
C28 C 0.6602(4) 0.8333(3) 0.4917(3) 0.0202(9) Uani 1 1 d .
H9 H 0.6393 0.8854 0.4864 0.024 Uiso 1 1 calc R
C29 C 0.7589(4) 0.8368(3) 0.5672(3) 0.0185(9) Uani 1 1 d .
H10 H 0.8205 0.8912 0.6240 0.022 Uiso 1 1 calc R
C30 C 0.9399(5) 0.7876(3) 0.7006(3) 0.0183(9) Uani 1 1 d .
C31 C 1.0950(5) 0.8253(3) 0.7268(3) 0.0289(10) Uani 1 1 d .
H14 H 1.1376 0.8058 0.6827 0.035 Uiso 1 1 calc R
C32 C 1.1900(6) 0.8910(3) 0.8157(3) 0.0361(12) Uani 1 1 d .
H13 H 1.2972 0.9166 0.8328 0.043 Uiso 1 1 calc R
C33 C 1.1289(6) 0.9185(3) 0.8781(3) 0.0323(11) Uani 1 1 d .
C34 C 0.9731(6) 0.8842(4) 0.8540(3) 0.0400(13) Uani 1 1 d .
H12 H 0.9315 0.9060 0.8980 0.048 Uiso 1 1 calc R
C35 C 0.8792(5) 0.8181(3) 0.7652(3) 0.0296(11) Uani 1 1 d .
H11 H 0.7720 0.7932 0.7481 0.036 Uiso 1 1 calc R
C36 C 0.9154(4) 0.5935(3) 0.6456(3) 0.0176(9) Uani 1 1 d .
H16 H 0.9802 0.6325 0.7086 0.021 Uiso 1 1 calc R
C37 C 0.8799(4) 0.4996(3) 0.5994(3) 0.0182(9) Uani 1 1 d .
H15 H 0.9141 0.4610 0.6247 0.022 Uiso 1 1 calc R
C38 C 0.7553(4) 0.3018(3) 0.4586(3) 0.0161(8) Uani 1 1 d .
C39 C 0.6375(5) 0.2183(3) 0.4378(3) 0.0213(9) Uani 1 1 d .
H20 H 0.5346 0.2103 0.4107 0.026 Uiso 1 1 calc R
C40 C 0.6696(5) 0.1469(3) 0.4562(3) 0.0228(9) Uani 1 1 d .
H19 H 0.5896 0.0909 0.4434 0.027 Uiso 1 1 calc R
C41 C 0.8194(5) 0.1586(3) 0.4933(3) 0.0217(9) Uani 1 1 d .
C42 C 0.9378(5) 0.2412(3) 0.5177(3) 0.0209(9) Uani 1 1 d .
H18 H 1.0403 0.2493 0.5465 0.025 Uiso 1 1 calc R
C43 C 0.9046(4) 0.3120(3) 0.4997(3) 0.0181(9) Uani 1 1 d .
H43 H 0.9857 0.3690 0.5158 0.022 Uiso 1 1 calc R
C44 C 0.5778(4) 0.2566(3) 0.2671(3) 0.0192(9) Uani 1 1 d .
H22 H 0.6015 0.2048 0.2710 0.023 Uiso 1 1 calc R
C45 C 0.4949(5) 0.2581(3) 0.1889(3) 0.0209(9) Uani 1 1 d .
H21 H 0.4525 0.2086 0.1282 0.025 Uiso 1 1 calc R
C46 C 0.3261(5) 0.3092(3) 0.0548(3) 0.0203(9) Uani 1 1 d .
C47 C 0.3982(6) 0.3113(4) -0.0035(4) 0.062(2) Uani 1 1 d .
H26 H 0.4975 0.3582 0.0191 0.075 Uiso 1 1 calc R
C48 C 0.3290(6) 0.2457(5) -0.0962(4) 0.066(2) Uani 1 1 d .
H25 H 0.3794 0.2492 -0.1367 0.079 Uiso 1 1 calc R
C49 C 0.1129(5) 0.1759(4) -0.0713(3) 0.0422(14) Uani 1 1 d .
H24 H 0.0126 0.1299 -0.0943 0.051 Uiso 1 1 calc R
C50 C 0.1824(5) 0.2425(4) 0.0201(3) 0.0428(14) Uani 1 1 d .
H23 H 0.1287 0.2417 0.0594 0.051 Uiso 1 1 calc R

loop_
_atom_site_aniso_label
_atom_site_aniso_U_11
_atom_site_aniso_U_22
_atom_site_aniso_U_33
_atom_site_aniso_U_23
_atom_site_aniso_U_13
_atom_site_aniso_U_12
Mo1 0.01329(18) 0.01168(18) 0.0091(2) 0.00422(15) 0.00346(14) 0.00511(13)
Br1 0.0560(3) 0.0399(3) 0.0380(3) 0.0105(3) 0.0234(3) 0.0288(3)
Br2 0.0406(3) 0.0258(3) 0.0369(3) 0.0165(2) 0.0036(2) 0.0176(2)
Br3 0.0696(4) 0.0597(4) 0.0213(3) -0.0155(3) -0.0097(3) 0.0298(3)
Br4 0.0415(3) 0.0231(3) 0.0408(3) 0.0181(2) 0.0025(2) 0.0152(2)
Br5 0.0275(2) 0.0332(3) 0.0152(3) -0.0025(2) 0.0023(2) 0.0054(2)
O1 0.0135(13) 0.0205(14) 0.0152(15) 0.0086(12) 0.0067(12) 0.0052(11)
O2 0.0351(17) 0.0245(17) 0.0302(19) 0.0175(15) 0.0158(15) 0.0164(14)
O11 0.0194(14) 0.0242(15) 0.0199(16) 0.0127(13) 0.0102(13) 0.0090(12)
N2 0.0204(17) 0.0166(17) 0.0119(18) 0.0049(15) 0.0054(14) 0.0074(14)
N3 0.0159(16) 0.0150(17) 0.0117(18) 0.0060(15) 0.0016(14) 0.0063(13)
N4 0.0140(15) 0.0126(16) 0.0100(17) 0.0020(14) 0.0035(14) 0.0049(13)
N5 0.0152(16) 0.0143(16) 0.0116(18) 0.0056(14) 0.0028(14) 0.0045(13)
C66 0.023(2) 0.023(2) 0.011(2) 0.0013(18) -0.0004(18) 0.0056(18)
C1 0.015(2) 0.030(2) 0.015(2) 0.011(2) 0.0052(18) 0.0083(18)
C2 0.0151(19) 0.029(2) 0.015(2) 0.0110(19) 0.0032(17) 0.0077(17)
C3 0.021(2) 0.031(2) 0.019(2) 0.011(2) 0.0116(19) 0.0136(18)
C4 0.026(2) 0.038(3) 0.019(3) 0.012(2) 0.006(2) 0.018(2)
C5 0.036(3) 0.053(3) 0.021(3) 0.020(2) 0.015(2) 0.027(2)
N6 0.030(2) 0.054(3) 0.024(2) 0.022(2) 0.0163(18) 0.0196(19)
C7 0.025(2) 0.037(3) 0.020(2) 0.015(2) 0.008(2) 0.014(2)
C8 0.018(2) 0.024(2) 0.017(2) 0.0103(19) 0.0039(18) 0.0122(17)
C9 0.024(2) 0.028(2) 0.017(2) 0.010(2) 0.0011(18) 0.0109(18)
C10 0.025(2) 0.028(2) 0.014(2) 0.008(2) 0.0010(19) 0.0125(19)
C11 0.0160(19) 0.022(2) 0.012(2) 0.0045(18) 0.0020(17) 0.0075(17)
C12 0.0165(19) 0.017(2) 0.007(2) 0.0028(17) 0.0009(16) 0.0034(16)
C13 0.0179(19) 0.015(2) 0.013(2) 0.0030(17) 0.0065(17) 0.0030(16)
C14 0.0153(19) 0.0145(19) 0.018(2) 0.0049(17) 0.0083(17) 0.0048(16)
C15 0.0154(18) 0.017(2) 0.018(2) 0.0099(18) 0.0075(17) 0.0093(16)
C16 0.0134(18) 0.017(2) 0.014(2) 0.0068(17) 0.0040(17) 0.0055(16)
C17 0.0140(18) 0.020(2) 0.013(2) 0.0072(18) 0.0048(17) 0.0072(16)
C18 0.0176(19) 0.016(2) 0.008(2) 0.0008(16) 0.0036(16) 0.0054(16)
C19 0.0181(19) 0.0134(19) 0.013(2) 0.0017(17) 0.0081(17) 0.0059(16)
C20 0.021(2) 0.017(2) 0.019(2) 0.0090(18) 0.0091(18) 0.0102(17)
C21 0.0195(19) 0.017(2) 0.015(2) 0.0077(18) 0.0055(18) 0.0118(16)
C22 0.026(2) 0.013(2) 0.016(2) 0.0039(18) 0.0037(18) 0.0097(17)
C23 0.028(2) 0.027(2) 0.024(3) 0.014(2) 0.013(2) 0.0158(19)
C24 0.033(2) 0.026(2) 0.026(3) 0.015(2) 0.012(2) 0.016(2)
C25 0.034(2) 0.022(2) 0.020(2) 0.008(2) 0.001(2) 0.0178(19)
C26 0.024(2) 0.030(3) 0.041(3) 0.019(2) 0.008(2) 0.017(2)
C27 0.025(2) 0.031(3) 0.042(3) 0.019(2) 0.014(2) 0.013(2)
C28 0.024(2) 0.016(2) 0.026(3) 0.0101(19) 0.013(2) 0.0117(17)
C29 0.019(2) 0.015(2) 0.015(2) 0.0021(17) 0.0037(18) 0.0054(16)
C30 0.025(2) 0.0120(19) 0.012(2) 0.0011(17) 0.0013(18) 0.0090(16)
C31 0.024(2) 0.029(2) 0.020(3) 0.000(2) 0.004(2) 0.0088(19)
C32 0.031(3) 0.033(3) 0.025(3) 0.000(2) 0.000(2) 0.012(2)
C33 0.042(3) 0.022(2) 0.012(2) -0.005(2) -0.006(2) 0.016(2)
C34 0.056(3) 0.042(3) 0.020(3) 0.007(2) 0.016(3) 0.024(3)
C35 0.034(3) 0.033(3) 0.024(3) 0.009(2) 0.014(2) 0.017(2)
C36 0.018(2) 0.018(2) 0.009(2) 0.0002(17) -0.0004(17) 0.0066(16)
C37 0.021(2) 0.017(2) 0.016(2) 0.0096(18) 0.0019(18) 0.0092(17)
C38 0.0204(19) 0.014(2) 0.013(2) 0.0046(17) 0.0062(17) 0.0085(16)
C39 0.018(2) 0.020(2) 0.021(2) 0.0085(19) 0.0048(18) 0.0041(17)
C40 0.028(2) 0.017(2) 0.022(2) 0.0102(19) 0.009(2) 0.0068(18)
C41 0.033(2) 0.017(2) 0.020(2) 0.0120(19) 0.008(2) 0.0140(18)
C42 0.019(2) 0.024(2) 0.017(2) 0.0064(19) 0.0039(18) 0.0102(17)
C43 0.021(2) 0.014(2) 0.020(2) 0.0069(18) 0.0092(18) 0.0083(16)
C44 0.023(2) 0.0111(19) 0.017(2) 0.0019(17) 0.0022(18) 0.0081(16)
C45 0.021(2) 0.017(2) 0.016(2) 0.0006(18) 0.0049(18) 0.0062(17)
C46 0.022(2) 0.021(2) 0.017(2) 0.0065(19) 0.0038(18) 0.0124(18)
C47 0.037(3) 0.066(4) 0.026(3) -0.011(3) 0.011(3) -0.023(3)
C48 0.039(3) 0.081(5) 0.022(3) -0.013(3) 0.017(3) -0.016(3)
C49 0.024(2) 0.046(3) 0.024(3) -0.005(2) 0.006(2) -0.005(2)
C50 0.026(2) 0.051(3) 0.016(3) -0.005(2) 0.006(2) -0.009(2)

loop_
_atom_type_symbol
_atom_type_description
_atom_type_scat_dispersion_real
_atom_type_scat_dispersion_imag
_atom_type_scat_source
C C 0.0033 0.0016 'International Tables Vol C Tables 4.2.6.8 and 6.1.1.4'
H H 0.0000 0.0000 'International Tables Vol C Tables 4.2.6.8 and 6.1.1.4'
N N 0.0061 0.0033 'International Tables Vol C Tables 4.2.6.8 and 6.1.1.4'
O O 0.0106 0.0060 'International Tables Vol C Tables 4.2.6.8 and 6.1.1.4'
Br Br -0.2901 2.4595 'International Tables Vol C Tables 4.2.6.8 and 6.1.1.4'
Mo Mo -1.6832 0.6857 'International Tables Vol C Tables 4.2.6.8 and 6.1.1.4'

loop_
_geom_angle_atom_site_label_1
_geom_angle_atom_site_label_2
_geom_angle_atom_site_label_3
_geom_angle
O11 Mo1 N5 96.06(13)
O11 Mo1 N2 94.65(13)
N5 Mo1 N2 89.09(13)
O11 Mo1 N4 99.33(13)
N5 Mo1 N4 89.48(12)
N2 Mo1 N4 166.02(12)
O11 Mo1 N3 95.67(13)
N5 Mo1 N3 168.26(12)
N2 Mo1 N3 89.68(13)
N4 Mo1 N3 88.90(12)
O11 Mo1 O1 174.67(12)
N5 Mo1 O1 86.87(11)
N2 Mo1 O1 80.91(11)
N4 Mo1 O1 85.12(11)
N3 Mo1 O1 81.41(11)
C1 O1 Mo1 135.0(2)
C8 N2 C11 108.0(3)
C8 N2 Mo1 125.9(3)
C11 N2 Mo1 126.1(3)
C13 N3 C14 108.4(3)
C13 N3 Mo1 126.0(3)
C14 N3 Mo1 125.7(3)
C16 N4 C17 107.8(3)
C16 N4 Mo1 125.4(3)
C17 N4 Mo1 124.6(3)
C20 N5 C19 107.7(3)
C20 N5 Mo1 126.0(3)
C19 N5 Mo1 126.2(3)
C48 C66 C49 120.2(4)
C48 C66 Br5 120.2(3)
C49 C66 Br5 119.6(3)
O2 C1 O1 126.7(4)
O2 C1 C2 120.0(4)
O1 C1 C2 113.2(4)
C7 C2 C3 118.9(4)
C7 C2 C1 119.5(4)
C3 C2 C1 121.6(4)
C4 C3 C2 117.8(4)
C4 C3 H1 121.1
C2 C3 H1 121.1
C3 C4 C5 119.6(4)
C3 C4 Br1 120.8(3)
C5 C4 Br1 119.6(3)
N6 C5 C4 122.9(4)
N6 C5 H2 118.6
C4 C5 H2 118.6
C5 N6 C7 117.0(4)
N6 C7 C2 123.7(4)
N6 C7 H4 118.2
C2 C7 H4 118.2
N2 C8 C21 125.3(4)
N2 C8 C9 108.0(4)
C21 C8 C9 126.5(4)
C10 C9 C8 108.1(4)
C10 C9 H28 125.9
C8 C9 H28 125.9
C9 C10 C11 108.0(4)
C9 C10 H27 126.0
C11 C10 H27 126.0
N2 C11 C12 125.8(4)
N2 C11 C10 107.9(4)
C12 C11 C10 126.3(4)
C11 C12 C13 126.8(4)
C11 C12 C46 117.4(3)
C13 C12 C46 115.8(3)
N3 C13 C12 125.6(4)
N3 C13 C45 108.5(4)
C12 C13 C45 125.9(4)
N3 C14 C15 125.9(4)
N3 C14 C44 107.5(3)
C15 C14 C44 126.6(4)
C14 C15 C16 126.0(4)
C14 C15 C38 116.6(3)
C16 C15 C38 117.4(4)
N4 C16 C15 125.4(4)
N4 C16 C37 108.3(3)
C15 C16 C37 126.3(4)
C18 C17 N4 126.3(4)
C18 C17 C36 125.5(4)
N4 C17 C36 108.1(3)
C17 C18 C19 127.0(4)
C17 C18 C30 116.9(4)
C19 C18 C30 116.1(3)
N5 C19 C18 125.0(3)
N5 C19 C29 108.4(3)
C18 C19 C29 126.6(4)
N5 C20 C21 125.7(4)
N5 C20 C28 108.1(3)
C21 C20 C28 126.2(4)
C20 C21 C8 126.9(4)
C20 C21 C22 116.8(3)
C8 C21 C22 116.1(4)
C27 C22 C23 119.1(4)
C27 C22 C21 122.7(4)
C23 C22 C21 118.2(4)
C24 C23 C22 121.6(4)
C24 C23 H8 119.2
C22 C23 H8 119.2
C23 C24 C25 117.7(4)
C23 C24 H5 121.2
C25 C24 H5 121.2
C26 C25 C24 121.5(4)
C26 C25 Br2 119.7(3)
C24 C25 Br2 118.7(3)
C27 C26 C25 119.3(4)
C27 C26 H6 120.4
C25 C26 H6 120.4
C26 C27 C22 120.8(4)
C26 C27 H7 119.6
C22 C27 H7 119.6
C29 C28 C20 108.9(4)
C29 C28 H9 125.5
C20 C28 H9 125.5
C28 C29 C19 106.8(4)
C28 C29 H10 126.6
C19 C29 H10 126.6
C31 C30 C35 118.7(4)
C31 C30 C18 120.7(4)
C35 C30 C18 120.5(4)
C32 C31 C30 121.3(4)
C32 C31 H14 119.4
C30 C31 H14 119.4
C33 C32 C31 119.1(5)
C33 C32 H13 120.4
C31 C32 H13 120.4
C32 C33 C34 121.4(4)
C32 C33 Br3 119.1(4)
C34 C33 Br3 119.4(4)
C33 C34 C35 119.0(4)
C33 C34 H12 120.5
C35 C34 H12 120.5
C30 C35 C34 120.4(4)
C30 C35 H11 119.8
C34 C35 H11 119.8
C37 C36 C17 107.6(4)
C37 C36 H16 126.2
C17 C36 H16 126.2
C36 C37 C16 108.1(3)
C36 C37 H15 125.9
C16 C37 H15 125.9
C43 C38 C39 118.3(4)
C43 C38 C15 122.1(3)
C39 C38 C15 119.6(4)
C40 C39 C38 120.6(4)
C40 C39 H20 119.7
C38 C39 H20 119.7
C41 C40 C39 118.9(4)
C41 C40 H19 120.5
C39 C40 H19 120.5
C42 C41 C40 121.9(4)
C42 C41 Br4 118.2(3)
C40 C41 Br4 119.9(3)
C41 C42 C43 118.7(4)
C41 C42 H18 120.7
C43 C42 H18 120.7
C42 C43 C38 121.5(4)
C42 C43 H43 119.2
C38 C43 H43 119.2
C45 C44 C14 108.5(4)
C45 C44 H22 125.8
C14 C44 H22 125.8
C44 C45 C13 107.1(4)
C44 C45 H21 126.4
C13 C45 H21 126.4
C47 C46 C50 118.1(4)
C47 C46 C12 120.3(4)
C50 C46 C12 121.6(4)
C46 C47 C48 121.2(5)
C46 C47 H26 119.4
C48 C47 H26 119.4
C66 C48 C47 119.4(5)
C66 C48 H25 120.3
C47 C48 H25 120.3
C66 C49 C50 119.3(4)
C66 C49 H24 120.3
C50 C49 H24 120.3
C46 C50 C49 121.5(4)
C46 C50 H23 119.2
C49 C50 H23 119.2

loop_
_geom_bond_atom_site_label_1
_geom_bond_atom_site_label_2
_geom_bond_distance
Mo1 O11 1.675(2)
Mo1 N5 2.085(3)
Mo1 N2 2.089(3)
Mo1 N4 2.088(3)
Mo1 N3 2.091(3)
Mo1 O1 2.132(2)
Br1 C4 1.901(5)
Br2 C25 1.906(4)
Br3 C33 1.905(4)
Br4 C41 1.904(4)
Br5 C66 1.898(4)
O1 C1 1.305(5)
O2 C1 1.208(5)
N2 C8 1.378(5)
N2 C11 1.379(5)
N3 C13 1.378(5)
N3 C14 1.379(5)
N4 C16 1.375(5)
N4 C17 1.394(5)
N5 C20 1.375(5)
N5 C19 1.385(5)
C66 C48 1.353(7)
C66 C49 1.361(6)
C1 C2 1.526(6)
C2 C7 1.379(6)
C2 C3 1.380(6)
C3 C4 1.381(6)
C3 H1 0.9500
C4 C5 1.386(6)
C5 N6 1.327(6)
C5 H2 0.9500
N6 C7 1.341(6)
C7 H4 0.9500
C8 C21 1.398(6)
C8 C9 1.436(6)
C9 C10 1.340(6)
C9 H28 0.9500
C10 C11 1.439(6)
C10 H27 0.9500
C11 C12 1.395(6)
C12 C13 1.412(6)
C12 C46 1.505(6)
C13 C45 1.432(6)
C14 C15 1.399(6)
C14 C44 1.436(6)
C15 C16 1.414(6)
C15 C38 1.493(5)
C16 C37 1.433(6)
C17 C18 1.377(6)
C17 C36 1.432(6)
C18 C19 1.407(6)
C18 C30 1.515(5)
C19 C29 1.444(6)
C20 C21 1.393(6)
C20 C28 1.431(6)
C21 C22 1.505(5)
C22 C27 1.383(6)
C22 C23 1.391(6)
C23 C24 1.369(6)
C23 H8 0.9500
C24 C25 1.409(6)
C24 H5 0.9500
C25 C26 1.374(6)
C26 C27 1.373(6)
C26 H6 0.9500
C27 H7 0.9500
C28 C29 1.348(6)
C28 H9 0.9500
C29 H10 0.9500
C30 C31 1.373(6)
C30 C35 1.385(6)
C31 C32 1.378(6)
C31 H14 0.9500
C32 C33 1.350(7)
C32 H13 0.9500
C33 C34 1.383(7)
C34 C35 1.377(7)
C34 H12 0.9500
C35 H11 0.9500
C36 C37 1.358(6)
C36 H16 0.9500
C37 H15 0.9500
C38 C43 1.390(6)
C38 C39 1.399(5)
C39 C40 1.389(6)
C39 H20 0.9500
C40 C41 1.376(6)
C40 H19 0.9500
C41 C42 1.375(6)
C42 C43 1.381(6)
C42 H18 0.9500
C43 H43 0.9500
C44 C45 1.359(6)
C44 H22 0.9500
C45 H21 0.9500
C46 C47 1.357(7)
C46 C50 1.363(6)
C47 C48 1.398(7)
C47 H26 0.9500
C48 H25 0.9500
C49 C50 1.387(7)
C49 H24 0.9500
C50 H23 0.9500
